data_2231750
loop_
_publ_author_name
'\"Ozel G\"uven, \"Ozden'
'\,Capanlar, Seval'
'Coles, Simon J.'
'H\"okelek, Tuncer'

_publ_section_title
;
 2-(1<i>H</i>-Benzotriazol-1-yl)-3-(2,6-dichlorophenyl)-1-phenylpropan-1-ol
;
_journal_coeditor_code XU5297
_journal_issue 9
_journal_name_full 'Acta Crystallographica Section E'
_journal_page_first o2510
_journal_paper_doi 10.1107/S1600536811034738
_journal_volume 67
_journal_year 2011
_chemical_formula_iupac 'C21 H17 Cl2 N3 O'
_chemical_formula_moiety 'C21 H17 Cl2 N3 O'
_chemical_formula_sum 'C21 H17 Cl2 N3 O'
_chemical_formula_weight 398.28
_chemical_name_systematic
;
2-(1<i>H</i>-Benzotriazol-1-yl)-3-(2,6-dichlorophenyl)-1-phenylpropan-1-ol
;
_space_group_IT_number 2
_symmetry_cell_setting triclinic
_symmetry_space_group_name_Hall '-P 1'
_symmetry_space_group_name_H-M 'P -1'
_atom_sites_solution_hydrogens geom
_atom_sites_solution_primary direct
_atom_sites_solution_secondary difmap
_audit_creation_method SHELXL-97
_cell_angle_alpha 91.415(2)
_cell_angle_beta 92.324(2)
_cell_angle_gamma 90.4060(10)
_cell_formula_units_Z 4
_cell_length_a 9.3894(2)
_cell_length_b 9.4947(2)
_cell_length_c 21.2687(3)
_cell_measurement_reflns_used 14651
_cell_measurement_temperature 120(2)
_cell_measurement_theta_max 27.48
_cell_measurement_theta_min 2.91
_cell_volume 1893.90(6)
_computing_cell_refinement 'DENZO (Otwinowski & Minor, 1997) and COLLECT (Nonius, 1998)'
_computing_data_collection 'COLLECT (Nonius, 1998)'
_computing_data_reduction 'DENZO (Otwinowski & Minor, 1997) and COLLECT (Nonius, 1998)'
_computing_molecular_graphics 'ORTEP-3 for Windows (Farrugia, 1997)'
_computing_publication_material 'WinGX (Farrugia, 1999) and PLATON (Spek, 2009)'
_computing_structure_refinement 'SHELXL97 (Sheldrick, 2008)'
_computing_structure_solution 'SHELXS97 (Sheldrick, 2008)'
_diffrn_ambient_temperature 120(2)
_diffrn_measured_fraction_theta_full 0.992
_diffrn_measured_fraction_theta_max 0.992
_diffrn_measurement_device_type 'Nonius KappaCCD'
_diffrn_measurement_method '\f and \w'
_diffrn_radiation_monochromator graphite
_diffrn_radiation_source 'fine-focus sealed tube'
_diffrn_radiation_type MoK\a
_diffrn_radiation_wavelength 0.71073
_diffrn_reflns_av_R_equivalents 0.0438
_diffrn_reflns_av_sigmaI/netI 0.0382
_diffrn_reflns_limit_h_max 12
_diffrn_reflns_limit_h_min -12
_diffrn_reflns_limit_k_max 11
_diffrn_reflns_limit_k_min -12
_diffrn_reflns_limit_l_max 27
_diffrn_reflns_limit_l_min -27
_diffrn_reflns_number 40396
_diffrn_reflns_theta_full 27.55
_diffrn_reflns_theta_max 27.55
_diffrn_reflns_theta_min 2.95
_exptl_absorpt_coefficient_mu 0.359
_exptl_absorpt_correction_T_max 0.8968
_exptl_absorpt_correction_T_min 0.8656
_exptl_absorpt_correction_type multi-scan
_exptl_absorpt_process_details '(SADABS; Sheldrick, 2007)'
_exptl_crystal_colour colorless
_exptl_crystal_density_diffrn 1.397
_exptl_crystal_density_method 'not measured'
_exptl_crystal_description block
_exptl_crystal_F_000 824
_exptl_crystal_size_max 0.4
_exptl_crystal_size_mid 0.4
_exptl_crystal_size_min 0.3
_refine_diff_density_max 0.426
_refine_diff_density_min -0.734
_refine_ls_extinction_method none
_refine_ls_goodness_of_fit_ref 1.071
_refine_ls_hydrogen_treatment constr
_refine_ls_matrix_type full
_refine_ls_number_parameters 487
_refine_ls_number_reflns 8697
_refine_ls_number_restraints 0
_refine_ls_restrained_S_all 1.071
_refine_ls_R_factor_all 0.0539
_refine_ls_R_factor_gt 0.0419
_refine_ls_shift/su_max 0.001
_refine_ls_shift/su_mean 0.000
_refine_ls_structure_factor_coef Fsqd
_refine_ls_weighting_details 'calc w=1/[\s^2^(Fo^2^)+(0.0504P)^2^+0.9534P] where P=(Fo^2^+2Fc^2^)/3'
_refine_ls_weighting_scheme calc
_refine_ls_wR_factor_gt 0.1021
_refine_ls_wR_factor_ref 0.1084
_reflns_number_gt 7206
_reflns_number_total 8697
_reflns_threshold_expression I>2\s(I)
_cod_data_source_file xu5297.cif
_cod_data_source_block I
_cod_database_code 2231750
_cod_database_fobs_code 2231750

loop_
_symmetry_equiv_pos_as_xyz
'x, y, z'
'-x, -y, -z'

loop_
_atom_site_type_symbol
_atom_site_label
_atom_site_fract_x
_atom_site_fract_y
_atom_site_fract_z
_atom_site_U_iso_or_equiv
_atom_site_adp_type
_atom_site_calc_flag
_atom_site_refinement_flags
_atom_site_occupancy
_atom_site_symmetry_multiplicity
Cl Cl1 0.77473(4) 1.06219(5) 0.104106(19) 0.02207(10) Uani d . 1 1
Cl Cl2 0.97499(5) 0.66618(5) -0.05798(2) 0.03245(12) Uani d . 1 1
O O1 0.42613(13) 0.61760(13) -0.02537(6) 0.0256(3) Uani d . 1 1
H H1A 0.4009 0.6380 0.0101 0.038 Uiso calc R 1 1
N N1 0.60715(15) 0.74669(14) 0.06575(6) 0.0162(3) Uani d . 1 1
N N2 0.50172(15) 0.83379(15) 0.08432(7) 0.0200(3) Uani d . 1 1
N N3 0.49164(16) 0.82583(16) 0.14548(7) 0.0206(3) Uani d . 1 1
C C1 0.64956(17) 0.73778(17) 0.00021(7) 0.0149(3) Uani d . 1 1
H H1 0.7061 0.6522 -0.0048 0.018 Uiso calc R 1 1
C C2 0.52030(18) 0.72524(18) -0.04605(8) 0.0193(3) Uani d . 1 1
H H2 0.4698 0.8152 -0.0462 0.023 Uiso calc R 1 1
C C3 0.57040(18) 0.69279(18) -0.11180(8) 0.0197(4) Uani d . 1 1
C C4 0.5683(2) 0.7957(2) -0.15719(9) 0.0284(4) Uani d . 1 1
H H4 0.5318 0.8842 -0.1479 0.034 Uiso calc R 1 1
C C5 0.6205(3) 0.7673(2) -0.21634(10) 0.0366(5) Uani d . 1 1
H H5 0.6183 0.8366 -0.2465 0.044 Uiso calc R 1 1
C C6 0.6758(2) 0.6356(2) -0.23049(10) 0.0338(5) Uani d . 1 1
H H6 0.7117 0.6171 -0.2699 0.041 Uiso calc R 1 1
C C7 0.6774(2) 0.5318(2) -0.18587(9) 0.0295(4) Uani d . 1 1
H H7 0.7136 0.4433 -0.1955 0.035 Uiso calc R 1 1
C C8 0.6248(2) 0.55996(19) -0.12650(9) 0.0237(4) Uani d . 1 1
H H8 0.6260 0.4901 -0.0966 0.028 Uiso calc R 1 1
C C9 0.66758(18) 0.68088(17) 0.11643(8) 0.0160(3) Uani d . 1 1
C C10 0.7773(2) 0.58173(18) 0.12292(8) 0.0215(4) Uani d . 1 1
H H10 0.8286 0.5502 0.0889 0.026 Uiso calc R 1 1
C C11 0.8040(2) 0.5342(2) 0.18290(9) 0.0258(4) Uani d . 1 1
H H11 0.8748 0.4676 0.1894 0.031 Uiso calc R 1 1
C C12 0.7273(2) 0.5834(2) 0.23490(9) 0.0262(4) Uani d . 1 1
H H12 0.7481 0.5472 0.2744 0.031 Uiso calc R 1 1
C C13 0.6226(2) 0.6834(2) 0.22842(8) 0.0237(4) Uani d . 1 1
H H13 0.5740 0.7172 0.2628 0.028 Uiso calc R 1 1
C C14 0.59246(18) 0.73200(17) 0.16758(8) 0.0173(3) Uani d . 1 1
C C15 0.74540(17) 0.86394(17) -0.01401(8) 0.0157(3) Uani d . 1 1
H H15A 0.7664 0.8609 -0.0583 0.019 Uiso calc R 1 1
H H15B 0.6948 0.9506 -0.0055 0.019 Uiso calc R 1 1
C C16 0.88295(17) 0.86400(17) 0.02488(8) 0.0166(3) Uani d . 1 1
C C17 0.90693(18) 0.94709(18) 0.07957(8) 0.0183(3) Uani d . 1 1
C C18 1.03235(19) 0.9434(2) 0.11631(9) 0.0238(4) Uani d . 1 1
H H18 1.0437 0.9998 0.1526 0.029 Uiso calc R 1 1
C C19 1.1407(2) 0.8542(2) 0.09808(9) 0.0289(4) Uani d . 1 1
H H19 1.2255 0.8510 0.1222 0.035 Uiso calc R 1 1
C C20 1.12324(19) 0.7704(2) 0.04434(10) 0.0276(4) Uani d . 1 1
H H20 1.1960 0.7113 0.0319 0.033 Uiso calc R 1 1
C C21 0.99607(19) 0.77537(19) 0.00931(9) 0.0225(4) Uani d . 1 1
Cl Cl1' 0.43627(5) 1.25631(4) 0.394633(19) 0.02133(10) Uani d . 1 1
Cl Cl2' 0.83607(5) 1.47909(5) 0.56172(2) 0.02874(12) Uani d . 1 1
O O1' 0.88141(13) 0.93042(12) 0.52629(6) 0.0217(3) Uani d . 1 1
H H1B 0.8569 0.8991 0.4912 0.032 Uiso calc R 1 1
N N1' 0.74653(15) 1.09289(14) 0.43580(6) 0.0143(3) Uani d . 1 1
N N2' 0.65658(15) 0.98414(14) 0.41974(7) 0.0184(3) Uani d . 1 1
N N3' 0.65629(16) 0.96282(15) 0.35860(7) 0.0201(3) Uani d . 1 1
C C1' 0.76151(17) 1.14764(16) 0.50055(7) 0.0134(3) Uani d . 1 1
H H1' 0.8488 1.2049 0.5043 0.016 Uiso calc R 1 1
C C2' 0.77665(18) 1.02758(17) 0.54764(8) 0.0163(3) Uani d . 1 1
H H2' 0.6849 0.9782 0.5494 0.020 Uiso calc R 1 1
C C3' 0.81778(18) 1.08827(17) 0.61265(8) 0.0167(3) Uani d . 1 1
C C4' 0.95523(19) 1.14282(18) 0.62497(8) 0.0207(4) Uani d . 1 1
H H4' 1.0218 1.1385 0.5938 0.025 Uiso calc R 1 1
C C5' 0.9927(2) 1.2033(2) 0.68340(9) 0.0251(4) Uani d . 1 1
H H5' 1.0840 1.2402 0.6911 0.030 Uiso calc R 1 1
C C6' 0.8942(2) 1.2090(2) 0.73039(9) 0.0283(4) Uani d . 1 1
H H6' 0.9194 1.2499 0.7695 0.034 Uiso calc R 1 1
C C7' 0.7588(2) 1.1537(2) 0.71895(9) 0.0278(4) Uani d . 1 1
H H7' 0.6932 1.1569 0.7505 0.033 Uiso calc R 1 1
C C8' 0.7202(2) 1.09329(19) 0.66023(8) 0.0224(4) Uani d . 1 1
H H8' 0.6289 1.0562 0.6528 0.027 Uiso calc R 1 1
C C9' 0.80557(17) 1.14485(17) 0.38334(7) 0.0150(3) Uani d . 1 1
C C10' 0.90362(19) 1.25377(18) 0.37405(8) 0.0200(4) Uani d . 1 1
H H10' 0.9412 1.3100 0.4072 0.024 Uiso calc R 1 1
C C11' 0.9407(2) 1.2722(2) 0.31273(9) 0.0272(4) Uani d . 1 1
H H11' 1.0059 1.3427 0.3042 0.033 Uiso calc R 1 1
C C12' 0.8824(2) 1.1869(2) 0.26232(9) 0.0309(4) Uani d . 1 1
H H12' 0.9107 1.2029 0.2217 0.037 Uiso calc R 1 1
C C13' 0.7850(2) 1.08096(19) 0.27169(8) 0.0262(4) Uani d . 1 1
H H13' 0.7465 1.0257 0.2384 0.031 Uiso calc R 1 1
C C14' 0.74682(19) 1.06059(17) 0.33400(8) 0.0180(3) Uani d . 1 1
C C15' 0.63528(17) 1.24411(16) 0.51530(7) 0.0146(3) Uani d . 1 1
H H15C 0.5466 1.1929 0.5066 0.017 Uiso calc R 1 1
H H15D 0.6403 1.2706 0.5597 0.017 Uiso calc R 1 1
C C16' 0.63594(18) 1.37529(16) 0.47679(8) 0.0160(3) Uani d . 1 1
C C17' 0.55197(18) 1.39105(17) 0.42163(8) 0.0167(3) Uani d . 1 1
C C18' 0.5560(2) 1.51185(18) 0.38579(8) 0.0213(4) Uani d . 1 1
H H18' 0.4990 1.5184 0.3492 0.026 Uiso calc R 1 1
C C19' 0.6460(2) 1.62216(18) 0.40542(9) 0.0237(4) Uani d . 1 1
H H19' 0.6494 1.7032 0.3818 0.028 Uiso calc R 1 1
C C20' 0.7307(2) 1.61274(18) 0.45971(9) 0.0238(4) Uani d . 1 1
H H20' 0.7903 1.6871 0.4731 0.029 Uiso calc R 1 1
C C21' 0.72545(19) 1.49006(18) 0.49406(8) 0.0193(3) Uani d . 1 1

loop_
_atom_site_aniso_label
_atom_site_aniso_U_11
_atom_site_aniso_U_22
_atom_site_aniso_U_33
_atom_site_aniso_U_12
_atom_site_aniso_U_13
_atom_site_aniso_U_23
Cl1 0.0183(2) 0.0301(2) 0.0176(2) 0.00322(16) 0.00066(16) -0.00500(16)
Cl2 0.0273(2) 0.0317(3) 0.0388(3) 0.00458(19) 0.0124(2) -0.0105(2)
O1 0.0194(6) 0.0270(7) 0.0307(7) -0.0052(5) 0.0077(5) -0.0054(5)
N1 0.0161(7) 0.0160(7) 0.0170(7) 0.0044(5) 0.0052(5) 0.0029(5)
N2 0.0157(7) 0.0215(7) 0.0233(8) 0.0046(6) 0.0058(6) -0.0001(6)
N3 0.0177(7) 0.0252(8) 0.0190(7) 0.0010(6) 0.0038(6) -0.0031(6)
C1 0.0155(8) 0.0155(8) 0.0139(8) 0.0033(6) 0.0034(6) 0.0018(6)
C2 0.0154(8) 0.0177(8) 0.0244(9) -0.0001(6) 0.0000(7) -0.0025(7)
C3 0.0174(8) 0.0211(8) 0.0202(9) -0.0008(7) -0.0030(7) -0.0031(7)
C4 0.0334(11) 0.0256(10) 0.0256(10) 0.0024(8) -0.0051(8) -0.0002(8)
C5 0.0459(13) 0.0398(12) 0.0240(10) -0.0039(10) -0.0013(9) 0.0067(9)
C6 0.0345(11) 0.0463(12) 0.0205(10) -0.0060(9) 0.0039(8) -0.0059(8)
C7 0.0299(11) 0.0288(10) 0.0295(10) -0.0005(8) 0.0044(8) -0.0115(8)
C8 0.0251(9) 0.0219(9) 0.0239(9) -0.0022(7) 0.0029(7) -0.0040(7)
C9 0.0177(8) 0.0145(8) 0.0158(8) -0.0008(6) 0.0018(6) 0.0006(6)
C10 0.0256(9) 0.0210(9) 0.0183(8) 0.0065(7) 0.0037(7) 0.0012(7)
C11 0.0294(10) 0.0244(9) 0.0238(9) 0.0067(8) -0.0019(8) 0.0052(7)
C12 0.0298(10) 0.0321(10) 0.0167(9) -0.0015(8) -0.0021(7) 0.0052(7)
C13 0.0231(9) 0.0308(10) 0.0170(8) -0.0040(7) 0.0038(7) -0.0035(7)
C14 0.0150(8) 0.0186(8) 0.0184(8) -0.0027(6) 0.0029(6) -0.0023(6)
C15 0.0155(8) 0.0176(8) 0.0140(8) 0.0000(6) 0.0010(6) 0.0005(6)
C16 0.0139(8) 0.0198(8) 0.0165(8) -0.0003(6) 0.0028(6) 0.0038(6)
C17 0.0134(8) 0.0232(9) 0.0185(8) -0.0002(6) 0.0032(6) 0.0040(7)
C18 0.0175(9) 0.0347(10) 0.0191(9) -0.0029(7) -0.0022(7) 0.0059(7)
C19 0.0139(9) 0.0434(12) 0.0298(10) 0.0001(8) -0.0012(7) 0.0144(9)
C20 0.0148(9) 0.0320(10) 0.0373(11) 0.0061(7) 0.0081(8) 0.0102(8)
C21 0.0174(9) 0.0256(9) 0.0250(9) 0.0005(7) 0.0072(7) 0.0028(7)
Cl1' 0.0268(2) 0.0159(2) 0.0207(2) -0.00349(16) -0.00538(17) 0.00179(15)
Cl2' 0.0305(3) 0.0212(2) 0.0332(3) -0.00356(17) -0.01093(19) -0.00507(18)
O1' 0.0232(6) 0.0154(6) 0.0258(7) 0.0046(5) -0.0037(5) -0.0032(5)
N1' 0.0161(7) 0.0123(6) 0.0146(7) -0.0029(5) 0.0016(5) -0.0021(5)
N2' 0.0200(7) 0.0137(7) 0.0211(7) -0.0041(5) -0.0005(6) -0.0042(5)
N3' 0.0253(8) 0.0154(7) 0.0189(7) -0.0010(6) -0.0030(6) -0.0025(5)
C1' 0.0147(8) 0.0121(7) 0.0133(7) -0.0023(6) 0.0008(6) -0.0014(6)
C2' 0.0158(8) 0.0136(8) 0.0193(8) -0.0012(6) -0.0009(6) 0.0027(6)
C3' 0.0186(8) 0.0140(8) 0.0173(8) 0.0019(6) -0.0024(6) 0.0040(6)
C4' 0.0184(9) 0.0237(9) 0.0200(9) 0.0011(7) -0.0011(7) 0.0009(7)
C5' 0.0218(9) 0.0266(9) 0.0262(10) -0.0010(7) -0.0061(7) -0.0016(7)
C6' 0.0340(11) 0.0314(10) 0.0189(9) 0.0071(8) -0.0046(8) -0.0028(7)
C7' 0.0307(10) 0.0322(10) 0.0210(9) 0.0047(8) 0.0052(8) 0.0021(8)
C8' 0.0194(9) 0.0243(9) 0.0236(9) 0.0008(7) 0.0014(7) 0.0046(7)
C9' 0.0152(8) 0.0149(8) 0.0148(8) 0.0025(6) 0.0014(6) 0.0005(6)
C10' 0.0203(9) 0.0204(8) 0.0192(8) -0.0046(7) 0.0017(7) -0.0008(6)
C11' 0.0325(11) 0.0261(10) 0.0235(9) -0.0057(8) 0.0074(8) 0.0045(7)
C12' 0.0500(13) 0.0278(10) 0.0157(9) 0.0001(9) 0.0088(8) 0.0034(7)
C13' 0.0429(12) 0.0204(9) 0.0148(8) 0.0000(8) -0.0025(8) -0.0017(7)
C14' 0.0217(9) 0.0145(8) 0.0177(8) 0.0025(6) -0.0018(7) -0.0005(6)
C15' 0.0170(8) 0.0129(7) 0.0140(8) 0.0005(6) 0.0022(6) 0.0007(6)
C16' 0.0199(8) 0.0114(7) 0.0170(8) 0.0022(6) 0.0045(6) -0.0008(6)
C17' 0.0207(8) 0.0125(7) 0.0170(8) 0.0000(6) 0.0041(6) -0.0009(6)
C18' 0.0289(10) 0.0178(8) 0.0176(8) 0.0037(7) 0.0051(7) 0.0033(6)
C19' 0.0334(10) 0.0126(8) 0.0259(9) 0.0000(7) 0.0105(8) 0.0040(7)
C20' 0.0272(10) 0.0125(8) 0.0321(10) -0.0037(7) 0.0082(8) -0.0026(7)
C21' 0.0201(9) 0.0165(8) 0.0212(9) 0.0003(6) 0.0012(7) -0.0036(6)

loop_
_atom_type_symbol
_atom_type_description
_atom_type_scat_dispersion_real
_atom_type_scat_dispersion_imag
_atom_type_scat_source
C C 0.0033 0.0016 'International Tables Vol C Tables 4.2.6.8 and 6.1.1.4'
H H 0.0000 0.0000 'International Tables Vol C Tables 4.2.6.8 and 6.1.1.4'
Cl Cl 0.1484 0.1585 'International Tables Vol C Tables 4.2.6.8 and 6.1.1.4'
N N 0.0061 0.0033 'International Tables Vol C Tables 4.2.6.8 and 6.1.1.4'
O O 0.0106 0.0060 'International Tables Vol C Tables 4.2.6.8 and 6.1.1.4'

loop_
_geom_angle_atom_site_label_1
_geom_angle_atom_site_label_2
_geom_angle_atom_site_label_3
_geom_angle
C2 O1 H1A 109.5
N2 N1 C1 121.83(13)
N2 N1 C9 110.25(13)
C9 N1 C1 127.81(13)
N3 N2 N1 108.75(13)
N2 N3 C14 108.35(13)
N1 C1 C2 111.92(13)
N1 C1 C15 110.06(13)
N1 C1 H1 107.6
C2 C1 C15 111.85(13)
C2 C1 H1 107.6
C15 C1 H1 107.6
O1 C2 C3 111.67(14)
O1 C2 C1 108.97(14)
O1 C2 H2 108.9
C1 C2 H2 108.9
C3 C2 C1 109.52(13)
C3 C2 H2 108.9
C4 C3 C2 120.78(16)
C4 C3 C8 119.18(17)
C8 C3 C2 119.99(16)
C3 C4 H4 119.8
C5 C4 C3 120.48(18)
C5 C4 H4 119.8
C4 C5 H5 119.9
C6 C5 C4 120.11(19)
C6 C5 H5 119.9
C5 C6 H6 120.0
C7 C6 C5 119.98(19)
C7 C6 H6 120.0
C6 C7 C8 120.03(18)
C6 C7 H7 120.0
C8 C7 H7 120.0
C3 C8 H8 119.9
C7 C8 C3 120.21(18)
C7 C8 H8 119.9
N1 C9 C10 133.02(15)
N1 C9 C14 104.37(14)
C14 C9 C10 122.61(15)
C9 C10 H10 122.1
C11 C10 C9 115.72(16)
C11 C10 H10 122.1
C10 C11 C12 122.25(17)
C10 C11 H11 118.9
C12 C11 H11 118.9
C11 C12 H12 119.2
C13 C12 C11 121.64(17)
C13 C12 H12 119.2
C12 C13 C14 117.06(16)
C12 C13 H13 121.5
C14 C13 H13 121.5
N3 C14 C9 108.29(14)
N3 C14 C13 130.99(16)
C9 C14 C13 120.68(16)
C1 C15 H15A 109.2
C1 C15 H15B 109.2
C16 C15 C1 111.91(13)
C16 C15 H15A 109.2
C16 C15 H15B 109.2
H15A C15 H15B 107.9
C17 C16 C15 123.48(15)
C17 C16 C21 115.01(16)
C21 C16 C15 121.47(15)
C16 C17 Cl1 119.61(13)
C18 C17 Cl1 117.19(14)
C18 C17 C16 123.21(16)
C17 C18 C19 118.98(18)
C17 C18 H18 120.5
C19 C18 H18 120.5
C18 C19 H19 119.8
C20 C19 C18 120.31(17)
C20 C19 H19 119.8
C19 C20 C21 119.15(17)
C19 C20 H20 120.4
C21 C20 H20 120.4
C16 C21 Cl2 118.25(14)
C20 C21 Cl2 118.42(14)
C20 C21 C16 123.33(17)
C2' O1' H1B 109.5
N2' N1' C1' 121.39(13)
N2' N1' C9' 110.31(13)
C9' N1' C1' 128.08(13)
N3' N2' N1' 108.85(13)
N2' N3' C14' 108.13(13)
N1' C1' C2' 111.37(12)
N1' C1' C15' 110.12(13)
N1' C1' H1' 107.8
C2' C1' C15' 111.68(13)
C2' C1' H1' 107.8
C15' C1' H1' 107.8
O1' C2' C3' 111.31(13)
O1' C2' C1' 109.00(13)
O1' C2' H2' 108.9
C1' C2' H2' 108.9
C3' C2' C1' 109.66(13)
C3' C2' H2' 108.9
C4' C3' C2' 119.74(15)
C8' C3' C2' 121.20(15)
C8' C3' C4' 119.05(16)
C3' C4' H4' 119.8
C5' C4' C3' 120.41(17)
C5' C4' H4' 119.8
C4' C5' C6' 120.11(18)
C4' C5' H5' 119.9
C6' C5' H5' 119.9
C5' C6' H6' 120.0
C7' C6' C5' 119.91(18)
C7' C6' H6' 120.0
C6' C7' C8' 120.28(18)
C6' C7' H7' 119.9
C8' C7' H7' 119.9
C3' C8' C7' 120.22(17)
C3' C8' H8' 119.9
C7' C8' H8' 119.9
N1' C9' C10' 133.11(15)
N1' C9' C14' 104.09(14)
C14' C9' C10' 122.80(15)
C9' C10' H10' 122.1
C11' C10' C9' 115.79(16)
C11' C10' H10' 122.1
C10' C11' C12' 121.91(18)
C10' C11' H11' 119.0
C12' C11' H11' 119.0
C11' C12' H12' 119.0
C13' C12' C11' 122.00(17)
C13' C12' H12' 119.0
C12' C13' C14' 116.67(17)
C12' C13' H13' 121.7
C14' C13' H13' 121.7
N3' C14' C9' 108.62(15)
N3' C14' C13' 130.53(16)
C9' C14' C13' 120.83(16)
C1' C15' H15C 109.3
C1' C15' H15D 109.3
C16' C15' C1' 111.63(13)
C16' C15' H15C 109.3
C16' C15' H15D 109.3
H15C C15' H15D 108.0
C17' C16' C15' 123.46(15)
C17' C16' C21' 115.44(15)
C21' C16' C15' 121.08(15)
C16' C17' Cl1' 120.24(12)
C18' C17' Cl1' 116.96(14)
C18' C17' C16' 122.80(16)
C17' C18' H18' 120.4
C19' C18' C17' 119.14(17)
C19' C18' H18' 120.4
C18' C19' H19' 119.7
C20' C19' C18' 120.56(16)
C20' C19' H19' 119.7
C19' C20' C21' 118.90(16)
C19' C20' H20' 120.6
C21' C20' H20' 120.6
C20' C21' C16' 123.15(16)
C20' C21' Cl2' 118.11(14)
C16' C21' Cl2' 118.74(13)

loop_
_geom_bond_atom_site_label_1
_geom_bond_atom_site_label_2
_geom_bond_distance
Cl1 C17 1.7467(17)
Cl2 C21 1.7500(19)
O1 C2 1.435(2)
O1 H1A 0.8200
N1 N2 1.3591(19)
N1 C1 1.466(2)
N1 C9 1.365(2)
N2 N3 1.312(2)
N3 C14 1.381(2)
C1 C2 1.533(2)
C1 C15 1.536(2)
C1 H1 0.9800
C2 H2 0.9800
C3 C2 1.519(2)
C3 C4 1.390(3)
C3 C8 1.397(2)
C4 C5 1.389(3)
C4 H4 0.9300
C5 H5 0.9300
C6 C5 1.388(3)
C6 H6 0.9300
C7 C6 1.385(3)
C7 H7 0.9300
C8 C7 1.395(3)
C8 H8 0.9300
C9 C10 1.405(2)
C9 C14 1.399(2)
C10 C11 1.378(3)
C10 H10 0.9300
C11 H11 0.9300
C12 C11 1.415(3)
C12 H12 0.9300
C13 C12 1.377(3)
C13 C14 1.403(2)
C13 H13 0.9300
C15 H15A 0.9700
C15 H15B 0.9700
C16 C15 1.505(2)
C16 C17 1.399(2)
C16 C21 1.405(2)
C17 C18 1.388(2)
C18 C19 1.390(3)
C18 H18 0.9300
C19 H19 0.9300
C20 C19 1.380(3)
C20 H20 0.9300
C21 C20 1.383(3)
Cl1' C17' 1.7435(17)
Cl2' C21' 1.7460(18)
O1' C2' 1.433(2)
O1' H1B 0.8200
N1' C1' 1.461(2)
N1' C9' 1.367(2)
N2' N1' 1.3576(19)
N2' N3' 1.311(2)
N3' C14' 1.381(2)
C1' C2' 1.540(2)
C1' C15' 1.541(2)
C1' H1' 0.9800
C2' C3' 1.519(2)
C2' H2' 0.9800
C3' C4' 1.400(2)
C3' C8' 1.393(2)
C4' C5' 1.387(3)
C4' H4' 0.9300
C5' H5' 0.9300
C6' C7' 1.382(3)
C6' C5' 1.389(3)
C6' H6' 0.9300
C7' H7' 0.9300
C8' C7' 1.395(3)
C8' H8' 0.9300
C9' C10' 1.403(2)
C9' C14' 1.397(2)
C10' C11' 1.379(2)
C10' H10' 0.9300
C11' C12' 1.418(3)
C11' H11' 0.9300
C12' H12' 0.9300
C13' C12' 1.378(3)
C13' H13' 0.9300
C14' C13' 1.404(2)
C15' H15C 0.9700
C15' H15D 0.9700
C16' C15' 1.508(2)
C16' C17' 1.398(2)
C16' C21' 1.404(2)
C17' C18' 1.394(2)
C18' C19' 1.387(3)
C18' H18' 0.9300
C19' H19' 0.9300
C20' C19' 1.380(3)
C20' C21' 1.392(2)
C20' H20' 0.9300

loop_
_geom_hbond_atom_site_label_D
_geom_hbond_atom_site_label_H
_geom_hbond_atom_site_label_A
_geom_hbond_site_symmetry_A
_geom_hbond_distance_DH
_geom_hbond_distance_HA
_geom_hbond_distance_DA
_geom_hbond_angle_DHA
_geom_hbond_publ_flag
O1 H1A N2 . 0.82 2.56 3.1254(19) 127 yes
O1' H1B N2' . 0.82 2.52 3.0881(19) 128 yes
C19 H19 N3 1_655 0.93 2.54 3.420(2) 158 yes
C19' H19' N3' 1_565 0.93 2.53 3.410(2) 159 yes

loop_
_geom_torsion_atom_site_label_1
_geom_torsion_atom_site_label_2
_geom_torsion_atom_site_label_3
_geom_torsion_atom_site_label_4
_geom_torsion
C1 N1 N2 N3 -176.70(14)
C9 N1 N2 N3 -0.29(19)
N2 N1 C1 C2 -46.4(2)
N2 N1 C1 C15 78.61(18)
C9 N1 C1 C2 137.85(17)
C9 N1 C1 C15 -97.12(18)
N2 N1 C9 C10 179.28(18)
N2 N1 C9 C14 0.33(18)
C1 N1 C9 C10 -4.6(3)
C1 N1 C9 C14 176.47(15)
N1 N2 N3 C14 0.12(18)
N2 N3 C14 C9 0.09(19)
N2 N3 C14 C13 -177.81(18)
N1 C1 C2 O1 -48.50(17)
N1 C1 C2 C3 -170.92(13)
C15 C1 C2 O1 -172.54(13)
C15 C1 C2 C3 65.04(17)
N1 C1 C15 C16 63.47(17)
C2 C1 C15 C16 -171.46(13)
C4 C3 C2 O1 133.27(17)
C4 C3 C2 C1 -105.93(19)
C8 C3 C2 O1 -49.4(2)
C8 C3 C2 C1 71.4(2)
C8 C3 C4 C5 -0.4(3)
C2 C3 C4 C5 176.99(18)
C2 C3 C8 C7 -176.87(17)
C4 C3 C8 C7 0.5(3)
C3 C4 C5 C6 -0.3(3)
C7 C6 C5 C4 0.8(3)
C8 C7 C6 C5 -0.6(3)
C3 C8 C7 C6 0.0(3)
N1 C9 C10 C11 -176.93(18)
C14 C9 C10 C11 1.9(3)
N1 C9 C14 N3 -0.25(18)
N1 C9 C14 C13 177.90(16)
C10 C9 C14 N3 -179.34(16)
C10 C9 C14 C13 -1.2(3)
C9 C10 C11 C12 -0.8(3)
C13 C12 C11 C10 -0.9(3)
C14 C13 C12 C11 1.6(3)
C12 C13 C14 N3 177.08(18)
C12 C13 C14 C9 -0.6(3)
C17 C16 C15 C1 -99.63(18)
C21 C16 C15 C1 78.26(19)
C15 C16 C17 Cl1 -2.1(2)
C15 C16 C17 C18 177.91(16)
C21 C16 C17 Cl1 179.90(12)
C21 C16 C17 C18 -0.1(2)
C15 C16 C21 Cl2 1.3(2)
C15 C16 C21 C20 -178.87(16)
C17 C16 C21 Cl2 179.38(12)
C17 C16 C21 C20 -0.8(3)
Cl1 C17 C18 C19 -179.39(14)
C16 C17 C18 C19 0.6(3)
C17 C18 C19 C20 -0.2(3)
C21 C20 C19 C18 -0.6(3)
Cl2 C21 C20 C19 -179.01(14)
C16 C21 C20 C19 1.2(3)
N2' N1' C1' C2' 45.82(19)
N2' N1' C1' C15' -78.65(17)
C9' N1' C1' C2' -140.11(16)
C9' N1' C1' C15' 95.42(18)
N2' N1' C9' C10' -179.53(17)
N2' N1' C9' C14' -0.33(17)
C1' N1' C9' C10' 5.9(3)
C1' N1' C9' C14' -174.94(15)
N3' N2' N1' C9' 0.62(18)
N3' N2' N1' C1' 175.64(13)
N1' N2' N3' C14' -0.63(17)
N2' N3' C14' C9' 0.42(18)
N2' N3' C14' C13' 179.01(18)
N1' C1' C2' O1' 48.02(17)
N1' C1' C2' C3' 170.11(13)
C15' C1' C2' O1' 171.61(13)
C15' C1' C2' C3' -66.30(17)
N1' C1' C15' C16' -65.81(17)
C2' C1' C15' C16' 169.90(13)
O1' C2' C3' C4' 49.0(2)
O1' C2' C3' C8' -132.25(16)
C1' C2' C3' C4' -71.69(19)
C1' C2' C3' C8' 107.05(17)
C2' C3' C4' C5' 177.60(15)
C8' C3' C4' C5' -1.2(3)
C2' C3' C8' C7' -177.86(16)
C4' C3' C8' C7' 0.9(3)
C3' C4' C5' C6' 0.6(3)
C7' C6' C5' C4' 0.3(3)
C5' C6' C7' C8' -0.5(3)
C3' C8' C7' C6' 0.0(3)
N1' C9' C10' C11' 178.29(18)
C14' C9' C10' C11' -0.8(3)
N1' C9' C14' N3' -0.05(18)
N1' C9' C14' C13' -178.80(16)
C10' C9' C14' N3' 179.25(15)
C10' C9' C14' C13' 0.5(3)
C9' C10' C11' C12' 0.4(3)
C10' C11' C12' C13' 0.2(3)
C14' C13' C12' C11' -0.5(3)
N3' C14' C13' C12' -178.28(18)
C9' C14' C13' C12' 0.2(3)
C17' C16' C15' C1' 98.63(18)
C21' C16' C15' C1' -79.95(19)
C15' C16' C17' Cl1' 1.2(2)
C15' C16' C17' C18' -178.60(15)
C21' C16' C17' Cl1' 179.83(12)
C21' C16' C17' C18' 0.1(2)
C15' C16' C21' C20' 179.40(16)
C17' C16' C21' C20' 0.7(2)
C15' C16' C21' Cl2' -0.5(2)
C17' C16' C21' Cl2' -179.16(12)
Cl1' C17' C18' C19' 179.82(13)
C16' C17' C18' C19' -0.4(3)
C17' C18' C19' C20' 0.0(3)
C21' C20' C19' C18' 0.7(3)
C19' C20' C21' Cl2' 178.75(14)
C19' C20' C21' C16' -1.1(3)
